data_4303501
loop_
_publ_author_name
'Daniel Mendoza-Espinosa'
'Tracy A. Hanna'

_publ_section_title
;
Facile Synthesis of Bismuth(III) and Antimony(III) Complexes Supported by
Silylated Calix[5]arenes.
;
_journal_name_full 'Inorganic Chemistry'
_journal_page_first 10312
_journal_page_last 10325
_journal_paper_doi 10.1021/ic9014477
_journal_volume 48
_journal_year 2009
_chemical_formula_moiety 'C58 H71 O5 Sb Si, 2(C4 H8 O)'
_chemical_formula_sum 'C66 H87 O7 Sb Si'
_chemical_formula_weight 1142.20
_chemical_name_systematic
; 
 ? 
;
_space_group_IT_number 2
_symmetry_cell_setting triclinic
_symmetry_space_group_name_Hall '-P 1'
_symmetry_space_group_name_H-M 'P -1'
_atom_sites_solution_hydrogens geom
_atom_sites_solution_primary direct
_atom_sites_solution_secondary difmap
_audit_creation_method SHELXL-97
_cell_angle_alpha 66.643(2)
_cell_angle_beta 76.027(2)
_cell_angle_gamma 67.568(2)
_cell_formula_units_Z 2
_cell_length_a 13.0513(16)
_cell_length_b 15.1142(19)
_cell_length_c 18.546(2)
_cell_measurement_reflns_used 500
_cell_measurement_temperature 223(2)
_cell_measurement_theta_max 25
_cell_measurement_theta_min 2
_cell_volume 3086.9(6)
_computing_cell_refinement 'Bruker SMART'
_computing_data_collection 'Bruker SMART'
_computing_data_reduction 'Bruker SAINT'
_computing_molecular_graphics 'Bruker SHELXTL'
_computing_publication_material 'Bruker SHELXTL'
_computing_structure_refinement 'SHELXL-97 (Sheldrick, 1997)'
_computing_structure_solution 'SHELXS-97 (Sheldrick, 1990)'
_diffrn_ambient_temperature 223(2)
_diffrn_detector_area_resol_mean 'not recorded'
_diffrn_measured_fraction_theta_full 0.994
_diffrn_measured_fraction_theta_max 0.994
_diffrn_measurement_device_type 'Bruker SMART 1000'
_diffrn_measurement_method 'phi and omega scans'
_diffrn_radiation_monochromator graphite
_diffrn_radiation_source 'fine-focus sealed tube'
_diffrn_radiation_type MoK\a
_diffrn_radiation_wavelength 0.71073
_diffrn_reflns_av_R_equivalents 0.0625
_diffrn_reflns_av_sigmaI/netI 0.1076
_diffrn_reflns_limit_h_max 11
_diffrn_reflns_limit_h_min -14
_diffrn_reflns_limit_k_max 16
_diffrn_reflns_limit_k_min -16
_diffrn_reflns_limit_l_max 19
_diffrn_reflns_limit_l_min -20
_diffrn_reflns_number 14195
_diffrn_reflns_theta_full 23.28
_diffrn_reflns_theta_max 23.28
_diffrn_reflns_theta_min 1.55
_diffrn_standards_interval_count 'not recorded'
_diffrn_standards_interval_time 'not recorded'
_diffrn_standards_number 'not recorded'
_exptl_absorpt_coefficient_mu 0.516
_exptl_absorpt_correction_T_max 0.9406
_exptl_absorpt_correction_T_min 0.8993
_exptl_absorpt_correction_type multi-scan
_exptl_absorpt_process_details sadabs
_exptl_crystal_colour Colorless
_exptl_crystal_density_diffrn 1.229
_exptl_crystal_density_method 'not measured'
_exptl_crystal_description Block
_exptl_crystal_F_000 1208
_exptl_crystal_size_max 0.21
_exptl_crystal_size_mid 0.17
_exptl_crystal_size_min 0.12
_refine_diff_density_max 1.240
_refine_diff_density_min -0.606
_refine_diff_density_rms 0.120
_refine_ls_extinction_method none
_refine_ls_goodness_of_fit_ref 0.959
_refine_ls_hydrogen_treatment constr
_refine_ls_matrix_type full
_refine_ls_number_parameters 670
_refine_ls_number_reflns 8860
_refine_ls_number_restraints 90
_refine_ls_restrained_S_all 0.988
_refine_ls_R_factor_all 0.0891
_refine_ls_R_factor_gt 0.0579
_refine_ls_shift/su_max 0.040
_refine_ls_shift/su_mean 0.001
_refine_ls_structure_factor_coef Fsqd
_refine_ls_weighting_details 'calc w=1/[\s^2^(Fo^2^)+(0.0843P)^2^+0.0000P] where P=(Fo^2^+2Fc^2^)/3'
_refine_ls_weighting_scheme calc
_refine_ls_wR_factor_gt 0.1383
_refine_ls_wR_factor_ref 0.1587
_reflns_number_gt 6070
_reflns_number_total 8860
_reflns_threshold_expression >2sigma(I)
_cod_data_source_file ic9014477_si_001_07.cif
_cod_data_source_block tcu222m
_cod_depositor_comments
;
The following automatic conversions were performed:
'_symmetry_cell_setting' value 'Triclinic' changed to 'triclinic'
according to '/home/saulius/struct/CIF-dictionaries/cif_core.dic'
dictionary named 'cif_core.dic' version 2.4.1 from 2010-06-29.

Automatic conversion script
Id: cif_fix_enum 1527 2010-12-29 10:47:43Z saulius 
;
_cod_database_code 4303501

loop_
_symmetry_equiv_pos_as_xyz
'x, y, z'
'-x, -y, -z'

loop_
_atom_site_label
_atom_site_type_symbol
_atom_site_fract_x
_atom_site_fract_y
_atom_site_fract_z
_atom_site_U_iso_or_equiv
_atom_site_adp_type
_atom_site_occupancy
_atom_site_symmetry_multiplicity
_atom_site_calc_flag
_atom_site_refinement_flags
_atom_site_disorder_assembly
_atom_site_disorder_group
Sb1 Sb 0.48406(4) 0.22671(3) 0.67243(3) 0.03531(17) Uani 1 1 d . . .
C1 C 0.6088(5) -0.0262(4) 0.6462(4) 0.0321(15) Uani 1 1 d . . .
C2 C 0.5297(5) 0.0382(4) 0.5948(4) 0.0329(15) Uani 1 1 d . . .
C3 C 0.5596(6) 0.1084(4) 0.5247(4) 0.0386(16) Uani 1 1 d . . .
H3A H 0.5067 0.1509 0.4884 0.046 Uiso 1 1 calc R . .
C4 C 0.6670(6) 0.1169(5) 0.5072(4) 0.0450(18) Uani 1 1 d . A .
C5 C 0.7412(6) 0.0536(5) 0.5613(4) 0.0435(17) Uani 1 1 d . . .
H5A H 0.8134 0.0584 0.5500 0.052 Uiso 1 1 calc R . .
C6 C 0.7161(5) -0.0172(4) 0.6318(4) 0.0365(16) Uani 1 1 d . . .
C7 C 0.6974(6) 0.1918(6) 0.4293(5) 0.071(2) Uani 1 1 d D . .
C8 C 0.6131(16) 0.2982(14) 0.4434(13) 0.156(9) Uiso 0.576(8) 1 d PD A 1
H8A H 0.5431 0.2886 0.4717 0.233 Uiso 0.576(8) 1 calc PR A 1
H8B H 0.5994 0.3520 0.3927 0.233 Uiso 0.576(8) 1 calc PR A 1
H8C H 0.6472 0.3167 0.4740 0.233 Uiso 0.576(8) 1 calc PR A 1
C9 C 0.8071(13) 0.2063(17) 0.4247(12) 0.146(9) Uiso 0.576(8) 1 d PD A 1
H9A H 0.8009 0.2401 0.4612 0.219 Uiso 0.576(8) 1 calc PR A 1
H9B H 0.8262 0.2478 0.3714 0.219 Uiso 0.576(8) 1 calc PR A 1
H9C H 0.8649 0.1406 0.4385 0.219 Uiso 0.576(8) 1 calc PR A 1
C10 C 0.6695(14) 0.2009(14) 0.3550(8) 0.097(6) Uiso 0.576(8) 1 d PD A 1
H10A H 0.5940 0.2468 0.3469 0.145 Uiso 0.576(8) 1 calc PR A 1
H10B H 0.6748 0.1345 0.3563 0.145 Uiso 0.576(8) 1 calc PR A 1
H10C H 0.7209 0.2277 0.3121 0.145 Uiso 0.576(8) 1 calc PR A 1
C8A C 0.7358(13) 0.2659(11) 0.4383(9) 0.047(4) Uiso 0.424(8) 1 d PD A 2
H8AA H 0.6758 0.3075 0.4651 0.070 Uiso 0.424(8) 1 calc PR A 2
H8AB H 0.7579 0.3089 0.3866 0.070 Uiso 0.424(8) 1 calc PR A 2
H8AC H 0.7990 0.2302 0.4691 0.070 Uiso 0.424(8) 1 calc PR A 2
C9A C 0.8043(11) 0.1236(11) 0.3882(10) 0.060(5) Uiso 0.424(8) 1 d PD A 2
H9AA H 0.7799 0.0900 0.3638 0.090 Uiso 0.424(8) 1 calc PR A 2
H9AB H 0.8531 0.0729 0.4279 0.090 Uiso 0.424(8) 1 calc PR A 2
H9AC H 0.8444 0.1670 0.3483 0.090 Uiso 0.424(8) 1 calc PR A 2
C10A C 0.6147(12) 0.2382(11) 0.3691(9) 0.045(4) Uiso 0.424(8) 1 d PD A 2
H10D H 0.5475 0.2850 0.3863 0.067 Uiso 0.424(8) 1 calc PR A 2
H10E H 0.5962 0.1847 0.3639 0.067 Uiso 0.424(8) 1 calc PR A 2
H10F H 0.6472 0.2746 0.3184 0.067 Uiso 0.424(8) 1 calc PR A 2
C11 C 0.8011(5) -0.0845(5) 0.6902(4) 0.0404(16) Uani 1 1 d . . .
H11A H 0.8748 -0.1023 0.6609 0.048 Uiso 1 1 calc R . .
H11B H 0.7838 -0.1478 0.7209 0.048 Uiso 1 1 calc R . .
C12 C 0.8060(5) -0.0367(4) 0.7468(4) 0.0345(15) Uani 1 1 d . . .
C13 C 0.9067(5) -0.0308(5) 0.7520(4) 0.0416(17) Uani 1 1 d . . .
H13A H 0.9697 -0.0565 0.7199 0.050 Uiso 1 1 calc R . .
C14 C 0.9197(5) 0.0113(5) 0.8023(4) 0.0428(17) Uani 1 1 d . A .
C15 C 0.8247(6) 0.0494(5) 0.8477(4) 0.0482(18) Uani 1 1 d . . .
H15A H 0.8305 0.0789 0.8820 0.058 Uiso 1 1 calc R . .
C16 C 0.7208(5) 0.0459(5) 0.8447(4) 0.0366(15) Uani 1 1 d . . .
C17 C 0.7133(5) 0.0002(4) 0.7956(4) 0.0340(15) Uani 1 1 d . . .
C18 C 1.0351(6) 0.0145(6) 0.8066(5) 0.067(2) Uani 1 1 d D . .
C19 C 1.0768(13) 0.0740(11) 0.7243(7) 0.085(5) Uiso 0.576(8) 1 d PD A 1
H19A H 1.0650 0.1426 0.7215 0.128 Uiso 0.576(8) 1 calc PR A 1
H19B H 1.0363 0.0767 0.6855 0.128 Uiso 0.576(8) 1 calc PR A 1
H19C H 1.1558 0.0406 0.7133 0.128 Uiso 0.576(8) 1 calc PR A 1
C19A C 1.030(2) 0.1254(11) 0.7833(14) 0.127(10) Uiso 0.424(8) 1 d PD A 2
H19D H 1.0599 0.1492 0.7286 0.190 Uiso 0.424(8) 1 calc PR A 2
H19E H 1.0733 0.1297 0.8167 0.190 Uiso 0.424(8) 1 calc PR A 2
H19F H 0.9529 0.1673 0.7900 0.190 Uiso 0.424(8) 1 calc PR A 2
C20 C 1.1149(11) -0.0952(8) 0.8308(8) 0.064(4) Uiso 0.576(8) 1 d PD A 1
H20A H 1.1282 -0.1220 0.7885 0.096 Uiso 0.576(8) 1 calc PR A 1
H20B H 1.0819 -0.1368 0.8783 0.096 Uiso 0.576(8) 1 calc PR A 1
H20C H 1.1849 -0.0962 0.8408 0.096 Uiso 0.576(8) 1 calc PR A 1
C21 C 1.0293(14) 0.0638(11) 0.8643(8) 0.093(6) Uiso 0.576(8) 1 d PD A 1
H21A H 0.9679 0.1273 0.8549 0.140 Uiso 0.576(8) 1 calc PR A 1
H21B H 1.0986 0.0773 0.8575 0.140 Uiso 0.576(8) 1 calc PR A 1
H21C H 1.0177 0.0187 0.9177 0.140 Uiso 0.576(8) 1 calc PR A 1
C20A C 1.1315(19) -0.0361(17) 0.7555(13) 0.130(11) Uiso 0.424(8) 1 d PD A 2
H20D H 1.1053 -0.0255 0.7071 0.195 Uiso 0.424(8) 1 calc PR A 2
H20E H 1.1600 -0.1084 0.7840 0.195 Uiso 0.424(8) 1 calc PR A 2
H20F H 1.1904 -0.0063 0.7427 0.195 Uiso 0.424(8) 1 calc PR A 2
C21A C 1.063(2) -0.0383(18) 0.8928(9) 0.145(12) Uiso 0.424(8) 1 d PD A 2
H21D H 1.0306 0.0105 0.9204 0.218 Uiso 0.424(8) 1 calc PR A 2
H21E H 1.1428 -0.0648 0.8938 0.218 Uiso 0.424(8) 1 calc PR A 2
H21F H 1.0317 -0.0937 0.9185 0.218 Uiso 0.424(8) 1 calc PR A 2
C22 C 0.6182(5) 0.0943(5) 0.8939(4) 0.0411(16) Uani 1 1 d . . .
H22A H 0.5531 0.0809 0.8885 0.049 Uiso 1 1 calc R . .
H22B H 0.6309 0.0641 0.9498 0.049 Uiso 1 1 calc R . .
C23 C 0.5960(5) 0.2069(5) 0.8666(4) 0.0431(17) Uani 1 1 d . . .
C24 C 0.6466(6) 0.2470(6) 0.8997(5) 0.056(2) Uani 1 1 d . . .
H24A H 0.6880 0.2021 0.9426 0.067 Uiso 1 1 calc R . .
C25 C 0.6391(6) 0.3483(7) 0.8731(6) 0.063(2) Uani 1 1 d . A .
C26 C 0.5782(6) 0.4096(6) 0.8105(5) 0.058(2) Uani 1 1 d . . .
H26A H 0.5728 0.4787 0.7902 0.070 Uiso 1 1 calc R . .
C27 C 0.5231(5) 0.3774(5) 0.7741(4) 0.0429(17) Uani 1 1 d . . .
C28 C 0.5332(5) 0.2742(5) 0.8044(4) 0.0397(17) Uani 1 1 d . . .
C29 C 0.7016(7) 0.3840(6) 0.9124(6) 0.093(3) Uani 1 1 d D . .
C30 C 0.8263(10) 0.3286(10) 0.9040(9) 0.081(5) Uiso 0.576(8) 1 d PD A 1
H30A H 0.8412 0.2572 0.9357 0.121 Uiso 0.576(8) 1 calc PR A 1
H30B H 0.8654 0.3581 0.9218 0.121 Uiso 0.576(8) 1 calc PR A 1
H30C H 0.8517 0.3352 0.8490 0.121 Uiso 0.576(8) 1 calc PR A 1
C31 C 0.6818(13) 0.4999(9) 0.8727(9) 0.085(5) Uiso 0.576(8) 1 d PD A 1
H31A H 0.6889 0.5179 0.8158 0.128 Uiso 0.576(8) 1 calc PR A 1
H31B H 0.7366 0.5175 0.8868 0.128 Uiso 0.576(8) 1 calc PR A 1
H31C H 0.6075 0.5369 0.8907 0.128 Uiso 0.576(8) 1 calc PR A 1
C32 C 0.6594(14) 0.3615(13) 1.0003(8) 0.106(6) Uiso 0.576(8) 1 d PD A 1
H32A H 0.6605 0.2913 1.0241 0.159 Uiso 0.576(8) 1 calc PR A 1
H32B H 0.5838 0.4064 1.0062 0.159 Uiso 0.576(8) 1 calc PR A 1
H32C H 0.7073 0.3726 1.0264 0.159 Uiso 0.576(8) 1 calc PR A 1
C30A C 0.785(2) 0.424(2) 0.8456(16) 0.212(19) Uiso 0.424(8) 1 d PD A 2
H30D H 0.8527 0.3678 0.8427 0.318 Uiso 0.424(8) 1 calc PR A 2
H30E H 0.8027 0.4743 0.8559 0.318 Uiso 0.424(8) 1 calc PR A 2
H30F H 0.7529 0.4545 0.7959 0.318 Uiso 0.424(8) 1 calc PR A 2
C31A C 0.615(2) 0.4679(19) 0.9382(18) 0.170(14) Uiso 0.424(8) 1 d PD A 2
H31D H 0.5797 0.4392 0.9902 0.255 Uiso 0.424(8) 1 calc PR A 2
H31E H 0.5598 0.5059 0.9009 0.255 Uiso 0.424(8) 1 calc PR A 2
H31F H 0.6505 0.5130 0.9401 0.255 Uiso 0.424(8) 1 calc PR A 2
C32A C 0.766(2) 0.3024(18) 0.9805(14) 0.153(13) Uiso 0.424(8) 1 d PD A 2
H32D H 0.7710 0.2359 0.9822 0.230 Uiso 0.424(8) 1 calc PR A 2
H32E H 0.7278 0.3126 1.0297 0.230 Uiso 0.424(8) 1 calc PR A 2
H32F H 0.8405 0.3065 0.9728 0.230 Uiso 0.424(8) 1 calc PR A 2
C33 C 0.4604(6) 0.4523(5) 0.7053(4) 0.0487(19) Uani 1 1 d . . .
H33A H 0.4956 0.4324 0.6586 0.058 Uiso 1 1 calc R . .
H33B H 0.4659 0.5194 0.6945 0.058 Uiso 1 1 calc R . .
C34 C 0.3398(5) 0.4605(4) 0.7179(4) 0.0366(16) Uani 1 1 d . . .
C35 C 0.2651(5) 0.5138(4) 0.7662(4) 0.0389(16) Uani 1 1 d . . .
H35A H 0.2903 0.5497 0.7858 0.047 Uiso 1 1 calc R . .
C36 C 0.1543(5) 0.5156(4) 0.7862(3) 0.0324(15) Uani 1 1 d . . .
C37 C 0.1226(5) 0.4586(4) 0.7589(3) 0.0354(15) Uani 1 1 d . . .
H37A H 0.0490 0.4568 0.7733 0.042 Uiso 1 1 calc R . .
C38 C 0.1937(5) 0.4031(4) 0.7108(3) 0.0303(14) Uani 1 1 d . . .
C39 C 0.3013(5) 0.4093(4) 0.6871(3) 0.0328(15) Uani 1 1 d . . .
C40 C 0.0754(5) 0.5786(4) 0.8374(4) 0.0376(16) Uani 1 1 d . . .
C41 C 0.1282(7) 0.5547(7) 0.9099(5) 0.074(3) Uani 1 1 d . . .
H41A H 0.1452 0.4826 0.9402 0.112 Uiso 1 1 calc R . .
H41B H 0.0770 0.5938 0.9422 0.112 Uiso 1 1 calc R . .
H41C H 0.1965 0.5722 0.8939 0.112 Uiso 1 1 calc R . .
C42 C 0.0489(7) 0.6906(5) 0.7895(5) 0.077(3) Uani 1 1 d . . .
H42A H 0.1174 0.7077 0.7715 0.115 Uiso 1 1 calc R . .
H42B H -0.0002 0.7303 0.8221 0.115 Uiso 1 1 calc R . .
H42C H 0.0124 0.7059 0.7443 0.115 Uiso 1 1 calc R . .
C43 C -0.0337(6) 0.5549(6) 0.8658(5) 0.067(2) Uani 1 1 d . . .
H43A H -0.0186 0.4832 0.8968 0.101 Uiso 1 1 calc R . .
H43B H -0.0708 0.5709 0.8206 0.101 Uiso 1 1 calc R . .
H43C H -0.0814 0.5954 0.8981 0.101 Uiso 1 1 calc R . .
C44 C 0.1519(5) 0.3315(5) 0.6977(4) 0.0370(15) Uani 1 1 d . . .
H44A H 0.0733 0.3679 0.6888 0.044 Uiso 1 1 calc R . .
H44B H 0.1528 0.2754 0.7480 0.044 Uiso 1 1 calc R . .
C45 C 0.2036(5) 0.2824(4) 0.6338(4) 0.0328(15) Uani 1 1 d . . .
C46 C 0.1460(5) 0.3158(4) 0.5688(3) 0.0330(15) Uani 1 1 d . . .
H46A H 0.0849 0.3761 0.5604 0.040 Uiso 1 1 calc R . .
C47 C 0.1748(5) 0.2638(4) 0.5159(4) 0.0340(15) Uani 1 1 d . . .
C48 C 0.2620(5) 0.1727(4) 0.5334(4) 0.0352(15) Uani 1 1 d . . .
H48A H 0.2805 0.1335 0.5007 0.042 Uiso 1 1 calc R . .
C49 C 0.3227(5) 0.1369(4) 0.5959(4) 0.0307(14) Uani 1 1 d . . .
C50 C 0.2968(5) 0.1958(4) 0.6445(3) 0.0291(14) Uani 1 1 d . . .
C51 C 0.1118(6) 0.3006(5) 0.4434(4) 0.0459(18) Uani 1 1 d . . .
C52 C 0.0224(6) 0.4037(5) 0.4333(5) 0.068(2) Uani 1 1 d . . .
H52A H -0.0310 0.3994 0.4801 0.101 Uiso 1 1 calc R . .
H52B H -0.0155 0.4235 0.3876 0.101 Uiso 1 1 calc R . .
H52C H 0.0566 0.4540 0.4257 0.101 Uiso 1 1 calc R . .
C53 C 0.0568(6) 0.2234(6) 0.4545(5) 0.065(2) Uani 1 1 d . . .
H53A H 0.0035 0.2190 0.5013 0.098 Uiso 1 1 calc R . .
H53B H 0.1132 0.1573 0.4605 0.098 Uiso 1 1 calc R . .
H53C H 0.0187 0.2443 0.4086 0.098 Uiso 1 1 calc R . .
C54 C 0.1954(6) 0.3083(6) 0.3691(4) 0.060(2) Uani 1 1 d . . .
H54A H 0.1565 0.3310 0.3233 0.090 Uiso 1 1 calc R . .
H54B H 0.2510 0.2421 0.3742 0.090 Uiso 1 1 calc R . .
H54C H 0.2316 0.3568 0.3627 0.090 Uiso 1 1 calc R . .
C55 C 0.4124(5) 0.0346(4) 0.6136(4) 0.0364(16) Uani 1 1 d . . .
H55A H 0.4009 -0.0043 0.6698 0.044 Uiso 1 1 calc R . .
H55B H 0.4038 -0.0023 0.5835 0.044 Uiso 1 1 calc R . .
C56 C 0.4218(6) -0.0706(5) 0.8467(4) 0.0542(19) Uani 1 1 d . . .
H56A H 0.3782 -0.0050 0.8135 0.081 Uiso 1 1 calc R . .
H56B H 0.4162 -0.0690 0.8993 0.081 Uiso 1 1 calc R . .
H56C H 0.3936 -0.1228 0.8495 0.081 Uiso 1 1 calc R . .
C57 C 0.6589(7) -0.2218(6) 0.8630(5) 0.061(2) Uani 1 1 d . . .
H57A H 0.7345 -0.2450 0.8443 0.073 Uiso 1 1 calc R . .
C58 C 0.6215(12) -0.2774(10) 0.9295(9) 0.156(6) Uani 1 1 d . . .
H58A H 0.5461 -0.2553 0.9490 0.187 Uiso 1 1 calc R . .
H58B H 0.6696 -0.3401 0.9583 0.187 Uiso 1 1 calc R . .
C59 C 0.6867(8) 0.4231(6) 0.5493(5) 0.078(3) Uani 1 1 d . . .
H59A H 0.6147 0.4744 0.5343 0.094 Uiso 1 1 calc R . .
H59B H 0.7346 0.4139 0.5015 0.094 Uiso 1 1 calc R . .
C60 C 0.7401(9) 0.4536(9) 0.5935(7) 0.104(4) Uani 1 1 d . . .
H60A H 0.6839 0.4942 0.6238 0.125 Uiso 1 1 calc R . .
H60B H 0.7879 0.4932 0.5576 0.125 Uiso 1 1 calc R . .
C61 C 0.8098(10) 0.3514(12) 0.6493(8) 0.123(4) Uani 1 1 d . . .
H61A H 0.8897 0.3381 0.6319 0.148 Uiso 1 1 calc R . .
H61B H 0.7960 0.3513 0.7037 0.148 Uiso 1 1 calc R . .
C62 C 0.7694(8) 0.2741(8) 0.6431(6) 0.088(3) Uani 1 1 d . . .
H62A H 0.8268 0.2335 0.6133 0.106 Uiso 1 1 calc R . .
H62B H 0.7527 0.2281 0.6958 0.106 Uiso 1 1 calc R . .
C63 C 0.8800(14) 0.7777(11) -0.0054(9) 0.152(7) Uani 1 1 d . . .
H63A H 0.8694 0.8247 -0.0596 0.183 Uiso 1 1 calc R . .
H63B H 0.9590 0.7368 -0.0036 0.183 Uiso 1 1 calc R . .
C64 C 0.8481(17) 0.8355(16) 0.0482(8) 0.201(10) Uani 1 1 d . . .
H64A H 0.8533 0.9041 0.0201 0.241 Uiso 1 1 calc R . .
H64B H 0.8956 0.8010 0.0914 0.241 Uiso 1 1 calc R . .
C65 C 0.7311(14) 0.8393(10) 0.0785(8) 0.162(7) Uani 1 1 d . . .
H65A H 0.7151 0.8342 0.1342 0.195 Uiso 1 1 calc R . .
H65B H 0.6784 0.9018 0.0475 0.195 Uiso 1 1 calc R . .
C66 C 0.7278(10) 0.7522(11) 0.0685(7) 0.121(4) Uani 1 1 d . . .
H66A H 0.6578 0.7684 0.0482 0.145 Uiso 1 1 calc R . .
H66B H 0.7305 0.6973 0.1197 0.145 Uiso 1 1 calc R . .
O1 O 0.5816(3) -0.1004(3) 0.7139(2) 0.0368(10) Uani 1 1 d . . .
O2 O 0.6097(3) -0.0037(3) 0.7936(2) 0.0378(10) Uani 1 1 d . . .
O3 O 0.4751(3) 0.2356(3) 0.7764(2) 0.0369(10) Uani 1 1 d . . .
O4 O 0.3741(3) 0.3631(3) 0.6343(2) 0.0350(10) Uani 1 1 d . . .
O5 O 0.3613(3) 0.1647(3) 0.7056(2) 0.0332(10) Uani 1 1 d . . .
O6 O 0.6720(5) 0.3280(4) 0.6036(3) 0.0719(16) Uani 1 1 d . . .
O7 O 0.8201(9) 0.7189(8) 0.0147(6) 0.166(4) Uani 1 1 d . . .
Si2 Si 0.56958(15) -0.09916(13) 0.80405(11) 0.0392(5) Uani 1 1 d . . .

loop_
_atom_site_aniso_label
_atom_site_aniso_U_11
_atom_site_aniso_U_22
_atom_site_aniso_U_33
_atom_site_aniso_U_23
_atom_site_aniso_U_13
_atom_site_aniso_U_12
Sb1 0.0354(3) 0.0300(3) 0.0433(3) -0.0190(2) -0.00056(19) -0.00883(19)
C1 0.039(4) 0.021(3) 0.039(4) -0.018(3) -0.007(3) -0.002(3)
C2 0.033(4) 0.025(3) 0.045(4) -0.022(3) -0.009(3) 0.000(3)
C3 0.050(5) 0.030(4) 0.037(4) -0.014(3) -0.011(3) -0.008(3)
C4 0.045(5) 0.049(4) 0.040(4) -0.020(4) 0.002(3) -0.014(4)
C5 0.039(4) 0.051(4) 0.045(4) -0.027(4) 0.002(3) -0.012(4)
C6 0.039(4) 0.032(4) 0.039(4) -0.024(3) -0.004(3) 0.002(3)
C7 0.069(6) 0.089(6) 0.055(5) -0.011(5) 0.001(4) -0.043(5)
C11 0.028(4) 0.035(4) 0.058(5) -0.025(3) -0.010(3) 0.003(3)
C12 0.037(4) 0.024(3) 0.043(4) -0.012(3) -0.009(3) -0.007(3)
C13 0.035(4) 0.038(4) 0.051(4) -0.018(3) -0.004(3) -0.009(3)
C14 0.039(4) 0.039(4) 0.063(5) -0.021(4) -0.011(3) -0.017(3)
C15 0.048(5) 0.048(4) 0.061(5) -0.030(4) -0.010(4) -0.014(4)
C16 0.037(4) 0.034(4) 0.043(4) -0.015(3) -0.008(3) -0.012(3)
C17 0.034(4) 0.028(3) 0.037(4) -0.008(3) -0.014(3) -0.003(3)
C18 0.046(5) 0.074(6) 0.102(7) -0.055(5) 0.001(4) -0.020(4)
C22 0.042(4) 0.048(4) 0.041(4) -0.023(3) -0.003(3) -0.014(3)
C23 0.031(4) 0.055(4) 0.059(5) -0.043(4) -0.002(3) -0.006(3)
C24 0.036(4) 0.074(6) 0.075(6) -0.051(5) -0.008(4) -0.007(4)
C25 0.035(5) 0.074(6) 0.116(8) -0.073(6) -0.005(5) -0.013(4)
C26 0.036(4) 0.056(5) 0.105(7) -0.056(5) 0.003(4) -0.014(4)
C27 0.027(4) 0.046(4) 0.071(5) -0.038(4) 0.004(3) -0.014(3)
C28 0.029(4) 0.045(4) 0.059(5) -0.037(4) 0.005(3) -0.012(3)
C29 0.063(6) 0.089(7) 0.171(11) -0.089(7) -0.014(6) -0.022(5)
C33 0.049(5) 0.035(4) 0.073(5) -0.030(4) 0.009(4) -0.023(3)
C34 0.040(4) 0.024(3) 0.042(4) -0.011(3) -0.001(3) -0.008(3)
C35 0.047(4) 0.023(3) 0.048(4) -0.014(3) -0.010(3) -0.009(3)
C36 0.041(4) 0.021(3) 0.028(4) -0.007(3) -0.007(3) -0.002(3)
C37 0.030(4) 0.036(4) 0.037(4) -0.016(3) -0.004(3) -0.002(3)
C38 0.035(4) 0.024(3) 0.026(3) -0.008(3) -0.007(3) -0.002(3)
C39 0.037(4) 0.020(3) 0.034(4) -0.011(3) -0.006(3) 0.001(3)
C40 0.048(4) 0.034(4) 0.032(4) -0.018(3) -0.002(3) -0.008(3)
C41 0.073(6) 0.088(6) 0.065(6) -0.048(5) -0.009(5) -0.004(5)
C42 0.099(7) 0.035(4) 0.069(6) -0.023(4) 0.016(5) -0.002(4)
C43 0.066(6) 0.077(6) 0.072(6) -0.056(5) 0.022(4) -0.021(5)
C44 0.035(4) 0.042(4) 0.039(4) -0.021(3) -0.001(3) -0.010(3)
C45 0.034(4) 0.033(3) 0.034(4) -0.016(3) -0.001(3) -0.010(3)
C46 0.030(4) 0.029(3) 0.038(4) -0.017(3) -0.007(3) 0.000(3)
C47 0.031(4) 0.034(4) 0.037(4) -0.014(3) -0.006(3) -0.006(3)
C48 0.039(4) 0.033(4) 0.038(4) -0.020(3) -0.005(3) -0.007(3)
C49 0.031(4) 0.025(3) 0.036(4) -0.010(3) -0.008(3) -0.006(3)
C50 0.028(3) 0.031(3) 0.033(4) -0.012(3) -0.006(3) -0.011(3)
C51 0.049(4) 0.042(4) 0.050(5) -0.026(3) -0.018(3) 0.000(3)
C52 0.067(6) 0.058(5) 0.074(6) -0.034(4) -0.044(4) 0.018(4)
C53 0.060(5) 0.080(6) 0.070(6) -0.042(5) -0.021(4) -0.012(4)
C54 0.075(6) 0.064(5) 0.043(5) -0.023(4) -0.015(4) -0.014(4)
C55 0.043(4) 0.025(3) 0.043(4) -0.015(3) -0.018(3) -0.001(3)
C56 0.052(5) 0.054(5) 0.069(5) -0.028(4) -0.015(4) -0.016(4)
C57 0.068(6) 0.045(5) 0.046(5) 0.007(4) -0.014(4) -0.013(4)
C58 0.139(12) 0.106(10) 0.208(17) -0.034(10) -0.080(11) -0.006(9)
C59 0.097(7) 0.058(5) 0.084(7) -0.026(5) 0.016(5) -0.043(5)
C60 0.095(8) 0.109(9) 0.143(10) -0.081(8) 0.051(7) -0.066(7)
C61 0.078(8) 0.203(15) 0.130(11) -0.095(11) 0.019(7) -0.065(10)
C62 0.069(7) 0.098(8) 0.080(7) -0.020(6) 0.003(5) -0.026(6)
C63 0.181(15) 0.118(11) 0.160(14) -0.066(10) 0.072(12) -0.085(11)
C64 0.30(2) 0.34(3) 0.102(11) -0.089(14) 0.043(13) -0.27(2)
C65 0.214(18) 0.095(10) 0.132(12) -0.044(9) 0.032(11) -0.026(10)
C66 0.090(9) 0.180(14) 0.100(9) -0.081(9) 0.008(7) -0.027(9)
O1 0.044(3) 0.024(2) 0.042(3) -0.010(2) -0.010(2) -0.0083(19)
O2 0.033(3) 0.039(2) 0.049(3) -0.023(2) -0.008(2) -0.009(2)
O3 0.034(3) 0.035(2) 0.049(3) -0.023(2) -0.006(2) -0.008(2)
O4 0.036(3) 0.031(2) 0.035(2) -0.0149(19) 0.0031(19) -0.0075(19)
O5 0.036(2) 0.033(2) 0.034(2) -0.0099(19) -0.0082(19) -0.0127(19)
O6 0.071(4) 0.063(4) 0.083(4) -0.030(3) 0.011(3) -0.029(3)
O7 0.156(10) 0.160(10) 0.166(10) -0.083(8) 0.016(7) -0.024(8)
Si2 0.0432(11) 0.0327(10) 0.0430(12) -0.0105(9) -0.0125(9) -0.0114(8)

loop_
_atom_type_symbol
_atom_type_description
_atom_type_scat_dispersion_real
_atom_type_scat_dispersion_imag
_atom_type_scat_source
C C 0.0033 0.0016 'International Tables Vol C Tables 4.2.6.8 and 6.1.1.4'
H H 0.0000 0.0000 'International Tables Vol C Tables 4.2.6.8 and 6.1.1.4'
O O 0.0106 0.0060 'International Tables Vol C Tables 4.2.6.8 and 6.1.1.4'
Sb Sb -0.5866 1.5461 'International Tables Vol C Tables 4.2.6.8 and 6.1.1.4'
Si Si 0.0817 0.0704 'International Tables Vol C Tables 4.2.6.8 and 6.1.1.4'

loop_
_geom_angle_atom_site_label_1
_geom_angle_atom_site_label_2
_geom_angle_atom_site_label_3
_geom_angle
_geom_angle_site_symmetry_1
_geom_angle_site_symmetry_3
_geom_angle_publ_flag
O3 Sb1 O4 92.86(16) . . ?
O3 Sb1 O5 93.49(16) . . ?
O4 Sb1 O5 89.82(16) . . ?
C2 C1 O1 119.3(6) . . ?
C2 C1 C6 121.1(6) . . ?
O1 C1 C6 119.6(5) . . ?
C1 C2 C3 118.9(6) . . ?
C1 C2 C55 121.1(6) . . ?
C3 C2 C55 119.9(6) . . ?
C2 C3 C4 121.3(6) . . ?
C2 C3 H3A 119.4 . . ?
C4 C3 H3A 119.4 . . ?
C5 C4 C3 117.5(6) . . ?
C5 C4 C7 122.8(6) . . ?
C3 C4 C7 119.7(6) . . ?
C4 C5 C6 123.7(7) . . ?
C4 C5 H5A 118.1 . . ?
C6 C5 H5A 118.1 . . ?
C5 C6 C1 117.3(6) . . ?
C5 C6 C11 121.5(6) . . ?
C1 C6 C11 121.1(6) . . ?
C10 C7 C8A 123.4(11) . . ?
C10 C7 C9 115.0(10) . . ?
C8A C7 C9 42.6(8) . . ?
C10 C7 C10A 30.6(8) . . ?
C8A C7 C10A 113.8(9) . . ?
C9 C7 C10A 130.8(12) . . ?
C10 C7 C4 122.0(9) . . ?
C8A C7 C4 113.5(8) . . ?
C9 C7 C4 113.7(10) . . ?
C10A C7 C4 115.5(8) . . ?
C10 C7 C9A 71.6(9) . . ?
C8A C7 C9A 105.3(8) . . ?
C9 C7 C9A 64.0(9) . . ?
C10A C7 C9A 102.2(8) . . ?
C4 C7 C9A 104.8(8) . . ?
C10 C7 C8 103.0(9) . . ?
C8A C7 C8 56.2(8) . . ?
C9 C7 C8 98.7(9) . . ?
C10A C7 C8 74.7(9) . . ?
C4 C7 C8 98.7(10) . . ?
C9A C7 C8 154.9(11) . . ?
C7 C8 H8A 109.5 . . ?
C7 C8 H8B 109.5 . . ?
H8A C8 H8B 109.5 . . ?
C7 C8 H8C 109.5 . . ?
H8A C8 H8C 109.5 . . ?
H8B C8 H8C 109.5 . . ?
C7 C9 H9A 109.5 . . ?
C7 C9 H9B 109.5 . . ?
H9A C9 H9B 109.5 . . ?
C7 C9 H9C 109.5 . . ?
H9A C9 H9C 109.5 . . ?
H9B C9 H9C 109.5 . . ?
C7 C10 H10A 109.5 . . ?
C7 C10 H10B 109.5 . . ?
H10A C10 H10B 109.5 . . ?
C7 C10 H10C 109.5 . . ?
H10A C10 H10C 109.5 . . ?
H10B C10 H10C 109.5 . . ?
C7 C8A H8AA 109.5 . . ?
C7 C8A H8AB 109.5 . . ?
H8AA C8A H8AB 109.5 . . ?
C7 C8A H8AC 109.5 . . ?
H8AA C8A H8AC 109.5 . . ?
H8AB C8A H8AC 109.5 . . ?
C7 C9A H9AA 109.5 . . ?
C7 C9A H9AB 109.5 . . ?
H9AA C9A H9AB 109.5 . . ?
C7 C9A H9AC 109.5 . . ?
H9AA C9A H9AC 109.5 . . ?
H9AB C9A H9AC 109.5 . . ?
C7 C10A H10D 109.5 . . ?
C7 C10A H10E 109.5 . . ?
H10D C10A H10E 109.5 . . ?
C7 C10A H10F 109.5 . . ?
H10D C10A H10F 109.5 . . ?
H10E C10A H10F 109.5 . . ?
C6 C11 C12 114.2(5) . . ?
C6 C11 H11A 108.7 . . ?
C12 C11 H11A 108.7 . . ?
C6 C11 H11B 108.7 . . ?
C12 C11 H11B 108.7 . . ?
H11A C11 H11B 107.6 . . ?
C13 C12 C17 118.0(6) . . ?
C13 C12 C11 119.0(6) . . ?
C17 C12 C11 123.0(6) . . ?
C12 C13 C14 123.2(6) . . ?
C12 C13 H13A 118.4 . . ?
C14 C13 H13A 118.4 . . ?
C15 C14 C13 116.5(6) . . ?
C15 C14 C18 122.4(6) . . ?
C13 C14 C18 121.1(6) . . ?
C14 C15 C16 122.7(6) . . ?
C14 C15 H15A 118.7 . . ?
C16 C15 H15A 118.7 . . ?
C17 C16 C15 118.4(6) . . ?
C17 C16 C22 121.9(6) . . ?
C15 C16 C22 119.6(6) . . ?
C16 C17 O2 117.9(5) . . ?
C16 C17 C12 121.1(6) . . ?
O2 C17 C12 121.0(5) . . ?
C21 C18 C19 109.8(8) . . ?
C21 C18 C20A 132.9(14) . . ?
C19 C18 C20A 57.3(9) . . ?
C21 C18 C20 110.4(8) . . ?
C19 C18 C20 108.9(7) . . ?
C20A C18 C20 52.1(9) . . ?
C21 C18 C19A 55.7(9) . . ?
C19 C18 C19A 57.5(9) . . ?
C20A C18 C19A 108.6(10) . . ?
C20 C18 C19A 142.6(13) . . ?
C21 C18 C21A 52.4(10) . . ?
C19 C18 C21A 143.1(14) . . ?
C20A C18 C21A 108.0(11) . . ?
C20 C18 C21A 61.8(10) . . ?
C19A C18 C21A 106.4(10) . . ?
C21 C18 C14 111.9(8) . . ?
C19 C18 C14 107.8(9) . . ?
C20A C18 C14 115.1(12) . . ?
C20 C18 C14 107.9(7) . . ?
C19A C18 C14 109.5(12) . . ?
C21A C18 C14 109.0(12) . . ?
C18 C19 H19A 109.5 . . ?
C18 C19 H19B 109.5 . . ?
H19A C19 H19B 109.5 . . ?
C18 C19 H19C 109.5 . . ?
H19A C19 H19C 109.5 . . ?
H19B C19 H19C 109.5 . . ?
C18 C19A H19D 109.5 . . ?
C18 C19A H19E 109.5 . . ?
H19D C19A H19E 109.5 . . ?
C18 C19A H19F 109.5 . . ?
H19D C19A H19F 109.5 . . ?
H19E C19A H19F 109.5 . . ?
C18 C20 H20A 109.5 . . ?
C18 C20 H20B 109.5 . . ?
H20A C20 H20B 109.5 . . ?
C18 C20 H20C 109.5 . . ?
H20A C20 H20C 109.5 . . ?
H20B C20 H20C 109.5 . . ?
C18 C21 H21A 109.5 . . ?
C18 C21 H21B 109.5 . . ?
H21A C21 H21B 109.5 . . ?
C18 C21 H21C 109.5 . . ?
H21A C21 H21C 109.5 . . ?
H21B C21 H21C 109.5 . . ?
C18 C20A H20D 109.5 . . ?
C18 C20A H20E 109.5 . . ?
H20D C20A H20E 109.5 . . ?
C18 C20A H20F 109.5 . . ?
H20D C20A H20F 109.5 . . ?
H20E C20A H20F 109.5 . . ?
C18 C21A H21D 109.5 . . ?
C18 C21A H21E 109.5 . . ?
H21D C21A H21E 109.5 . . ?
C18 C21A H21F 109.5 . . ?
H21D C21A H21F 109.5 . . ?
H21E C21A H21F 109.5 . . ?
C23 C22 C16 110.1(5) . . ?
C23 C22 H22A 109.6 . . ?
C16 C22 H22A 109.6 . . ?
C23 C22 H22B 109.6 . . ?
C16 C22 H22B 109.6 . . ?
H22A C22 H22B 108.2 . . ?
C28 C23 C24 117.6(6) . . ?
C28 C23 C22 122.0(6) . . ?
C24 C23 C22 120.2(7) . . ?
C25 C24 C23 123.9(8) . . ?
C25 C24 H24A 118.1 . . ?
C23 C24 H24A 118.1 . . ?
C26 C25 C24 115.3(7) . . ?
C26 C25 C29 124.9(8) . . ?
C24 C25 C29 119.7(8) . . ?
C25 C26 C27 125.1(7) . . ?
C25 C26 H26A 117.4 . . ?
C27 C26 H26A 117.4 . . ?
C28 C27 C26 116.6(7) . . ?
C28 C27 C33 123.7(6) . . ?
C26 C27 C33 119.7(6) . . ?
C23 C28 C27 121.4(6) . . ?
C23 C28 O3 117.3(6) . . ?
C27 C28 O3 121.2(6) . . ?
C31A C29 C32A 111.1(12) . . ?
C31A C29 C30 143.6(16) . . ?
C32A C29 C30 56.1(11) . . ?
C31A C29 C30A 111.4(12) . . ?
C32A C29 C30A 108.1(12) . . ?
C30 C29 C30A 55.0(12) . . ?
C31A C29 C32 61.4(11) . . ?
C32A C29 C32 54.3(11) . . ?
C30 C29 C32 109.1(9) . . ?
C30A C29 C32 146.0(18) . . ?
C31A C29 C31 52.4(11) . . ?
C32A C29 C31 133.4(15) . . ?
C30 C29 C31 108.4(8) . . ?
C30A C29 C31 59.6(12) . . ?
C32 C29 C31 108.7(8) . . ?
C31A C29 C25 106.0(15) . . ?
C32A C29 C25 116.0(14) . . ?
C30 C29 C25 110.1(8) . . ?
C30A C29 C25 104.0(17) . . ?
C32 C29 C25 109.9(10) . . ?
C31 C29 C25 110.6(10) . . ?
C29 C30 H30A 109.5 . . ?
C29 C30 H30B 109.5 . . ?
H30A C30 H30B 109.5 . . ?
C29 C30 H30C 109.5 . . ?
H30A C30 H30C 109.5 . . ?
H30B C30 H30C 109.5 . . ?
C29 C31 H31A 109.5 . . ?
C29 C31 H31B 109.5 . . ?
H31A C31 H31B 109.5 . . ?
C29 C31 H31C 109.5 . . ?
H31A C31 H31C 109.5 . . ?
H31B C31 H31C 109.5 . . ?
C29 C32 H32A 109.5 . . ?
C29 C32 H32B 109.5 . . ?
H32A C32 H32B 109.5 . . ?
C29 C32 H32C 109.5 . . ?
H32A C32 H32C 109.5 . . ?
H32B C32 H32C 109.5 . . ?
C29 C30A H30D 109.4 . . ?
C29 C30A H30E 109.5 . . ?
H30D C30A H30E 109.5 . . ?
C29 C30A H30F 109.5 . . ?
H30D C30A H30F 109.5 . . ?
H30E C30A H30F 109.5 . . ?
C29 C31A H31D 109.5 . . ?
C29 C31A H31E 109.4 . . ?
H31D C31A H31E 109.5 . . ?
C29 C31A H31F 109.4 . . ?
H31D C31A H31F 109.5 . . ?
H31E C31A H31F 109.5 . . ?
C29 C32A H32D 109.5 . . ?
C29 C32A H32E 109.4 . . ?
H32D C32A H32E 109.5 . . ?
C29 C32A H32F 109.5 . . ?
H32D C32A H32F 109.5 . . ?
H32E C32A H32F 109.5 . . ?
C27 C33 C34 113.5(5) . . ?
C27 C33 H33A 108.9 . . ?
C34 C33 H33A 108.9 . . ?
C27 C33 H33B 108.9 . . ?
C34 C33 H33B 108.9 . . ?
H33A C33 H33B 107.7 . . ?
C35 C34 C39 118.9(6) . . ?
C35 C34 C33 119.7(6) . . ?
C39 C34 C33 121.3(5) . . ?
C36 C35 C34 122.1(6) . . ?
C36 C35 H35A 119.0 . . ?
C34 C35 H35A 119.0 . . ?
C37 C36 C35 116.9(5) . . ?
C37 C36 C40 123.6(6) . . ?
C35 C36 C40 119.5(6) . . ?
C36 C37 C38 123.6(6) . . ?
C36 C37 H37A 118.2 . . ?
C38 C37 H37A 118.2 . . ?
C39 C38 C37 117.9(6) . . ?
C39 C38 C44 125.1(5) . . ?
C37 C38 C44 116.5(5) . . ?
O4 C39 C38 121.5(5) . . ?
O4 C39 C34 118.3(5) . . ?
C38 C39 C34 120.3(5) . . ?
C42 C40 C41 110.0(6) . . ?
C42 C40 C43 108.1(6) . . ?
C41 C40 C43 107.3(6) . . ?
C42 C40 C36 109.6(5) . . ?
C41 C40 C36 110.4(6) . . ?
C43 C40 C36 111.4(5) . . ?
C40 C41 H41A 109.5 . . ?
C40 C41 H41B 109.5 . . ?
H41A C41 H41B 109.5 . . ?
C40 C41 H41C 109.5 . . ?
H41A C41 H41C 109.5 . . ?
H41B C41 H41C 109.5 . . ?
C40 C42 H42A 109.5 . . ?
C40 C42 H42B 109.5 . . ?
H42A C42 H42B 109.5 . . ?
C40 C42 H42C 109.5 . . ?
H42A C42 H42C 109.5 . . ?
H42B C42 H42C 109.5 . . ?
C40 C43 H43A 109.5 . . ?
C40 C43 H43B 109.5 . . ?
H43A C43 H43B 109.5 . . ?
C40 C43 H43C 109.5 . . ?
H43A C43 H43C 109.5 . . ?
H43B C43 H43C 109.5 . . ?
C38 C44 C45 124.4(5) . . ?
C38 C44 H44A 106.2 . . ?
C45 C44 H44A 106.2 . . ?
C38 C44 H44B 106.2 . . ?
C45 C44 H44B 106.2 . . ?
H44A C44 H44B 106.4 . . ?
C50 C45 C46 118.7(5) . . ?
C50 C45 C44 121.7(6) . . ?
C46 C45 C44 118.8(5) . . ?
C47 C46 C45 122.9(5) . . ?
C47 C46 H46A 118.6 . . ?
C45 C46 H46A 118.6 . . ?
C48 C47 C46 116.0(6) . . ?
C48 C47 C51 120.7(5) . . ?
C46 C47 C51 123.2(5) . . ?
C49 C48 C47 123.5(5) . . ?
C49 C48 H48A 118.3 . . ?
C47 C48 H48A 118.3 . . ?
C48 C49 C50 118.7(5) . . ?
C48 C49 C55 120.3(5) . . ?
C50 C49 C55 120.9(5) . . ?
C45 C50 O5 120.2(5) . . ?
C45 C50 C49 119.6(5) . . ?
O5 C50 C49 120.2(5) . . ?
C53 C51 C52 108.7(6) . . ?
C53 C51 C54 109.5(6) . . ?
C52 C51 C54 109.0(6) . . ?
C53 C51 C47 108.4(6) . . ?
C52 C51 C47 112.3(5) . . ?
C54 C51 C47 109.0(6) . . ?
C51 C52 H52A 109.5 . . ?
C51 C52 H52B 109.5 . . ?
H52A C52 H52B 109.5 . . ?
C51 C52 H52C 109.5 . . ?
H52A C52 H52C 109.5 . . ?
H52B C52 H52C 109.5 . . ?
C51 C53 H53A 109.5 . . ?
C51 C53 H53B 109.5 . . ?
H53A C53 H53B 109.5 . . ?
C51 C53 H53C 109.5 . . ?
H53A C53 H53C 109.5 . . ?
H53B C53 H53C 109.5 . . ?
C51 C54 H54A 109.5 . . ?
C51 C54 H54B 109.5 . . ?
H54A C54 H54B 109.5 . . ?
C51 C54 H54C 109.5 . . ?
H54A C54 H54C 109.5 . . ?
H54B C54 H54C 109.5 . . ?
C2 C55 C49 115.0(5) . . ?
C2 C55 H55A 108.5 . . ?
C49 C55 H55A 108.5 . . ?
C2 C55 H55B 108.5 . . ?
C49 C55 H55B 108.5 . . ?
H55A C55 H55B 107.5 . . ?
Si2 C56 H56A 109.5 . . ?
Si2 C56 H56B 109.5 . . ?
H56A C56 H56B 109.5 . . ?
Si2 C56 H56C 109.5 . . ?
H56A C56 H56C 109.5 . . ?
H56B C56 H56C 109.5 . . ?
C58 C57 Si2 122.1(9) . . ?
C58 C57 H57A 118.9 . . ?
Si2 C57 H57A 118.9 . . ?
C57 C58 H58A 120.0 . . ?
C57 C58 H58B 120.0 . . ?
H58A C58 H58B 120.0 . . ?
O6 C59 C60 104.5(8) . . ?
O6 C59 H59A 110.8 . . ?
C60 C59 H59A 110.8 . . ?
O6 C59 H59B 110.8 . . ?
C60 C59 H59B 110.8 . . ?
H59A C59 H59B 108.9 . . ?
C59 C60 C61 104.2(8) . . ?
C59 C60 H60A 110.9 . . ?
C61 C60 H60A 110.9 . . ?
C59 C60 H60B 110.9 . . ?
C61 C60 H60B 110.9 . . ?
H60A C60 H60B 108.9 . . ?
C62 C61 C60 103.5(9) . . ?
C62 C61 H61A 111.1 . . ?
C60 C61 H61A 111.1 . . ?
C62 C61 H61B 111.1 . . ?
C60 C61 H61B 111.1 . . ?
H61A C61 H61B 109.0 . . ?
O6 C62 C61 107.4(9) . . ?
O6 C62 H62A 110.2 . . ?
C61 C62 H62A 110.2 . . ?
O6 C62 H62B 110.2 . . ?
C61 C62 H62B 110.2 . . ?
H62A C62 H62B 108.5 . . ?
O7 C63 C64 110.0(11) . . ?
O7 C63 H63A 109.7 . . ?
C64 C63 H63A 109.7 . . ?
O7 C63 H63B 109.7 . . ?
C64 C63 H63B 109.7 . . ?
H63A C63 H63B 108.2 . . ?
C63 C64 C65 104.0(12) . . ?
C63 C64 H64A 111.0 . . ?
C65 C64 H64A 111.0 . . ?
C63 C64 H64B 111.0 . . ?
C65 C64 H64B 111.0 . . ?
H64A C64 H64B 109.0 . . ?
C66 C65 C64 101.4(12) . . ?
C66 C65 H65A 111.5 . . ?
C64 C65 H65A 111.5 . . ?
C66 C65 H65B 111.5 . . ?
C64 C65 H65B 111.5 . . ?
H65A C65 H65B 109.3 . . ?
C65 C66 O7 110.6(12) . . ?
C65 C66 H66A 109.5 . . ?
O7 C66 H66A 109.5 . . ?
C65 C66 H66B 109.5 . . ?
O7 C66 H66B 109.5 . . ?
H66A C66 H66B 108.1 . . ?
C1 O1 Si2 123.8(4) . . ?
C17 O2 Si2 131.2(4) . . ?
C28 O3 Sb1 131.6(4) . . ?
C39 O4 Sb1 120.9(3) . . ?
C50 O5 Sb1 112.5(3) . . ?
C62 O6 C59 105.9(7) . . ?
C63 O7 C66 107.3(11) . . ?
O2 Si2 O1 105.3(2) . . ?
O2 Si2 C57 112.6(3) . . ?
O1 Si2 C57 108.1(3) . . ?
O2 Si2 C56 107.3(3) . . ?
O1 Si2 C56 110.6(3) . . ?
C57 Si2 C56 112.7(4) . . ?

loop_
_geom_bond_atom_site_label_1
_geom_bond_atom_site_label_2
_geom_bond_distance
_geom_bond_site_symmetry_2
_geom_bond_publ_flag
Sb1 O3 1.959(4) . ?
Sb1 O4 1.971(4) . ?
Sb1 O5 2.010(4) . ?
C1 C2 1.376(8) . ?
C1 O1 1.390(7) . ?
C1 C6 1.410(9) . ?
C2 C3 1.395(8) . ?
C2 C55 1.503(8) . ?
C3 C4 1.404(9) . ?
C3 H3A 0.9400 . ?
C4 C5 1.364(9) . ?
C4 C7 1.516(10) . ?
C5 C6 1.384(9) . ?
C5 H5A 0.9400 . ?
C6 C11 1.511(9) . ?
C7 C10 1.449(12) . ?
C7 C8A 1.467(11) . ?
C7 C9 1.508(13) . ?
C7 C10A 1.512(12) . ?
C7 C9A 1.612(12) . ?
C7 C8 1.646(13) . ?
C8 H8A 0.9700 . ?
C8 H8B 0.9700 . ?
C8 H8C 0.9700 . ?
C9 H9A 0.9700 . ?
C9 H9B 0.9700 . ?
C9 H9C 0.9700 . ?
C10 H10A 0.9700 . ?
C10 H10B 0.9700 . ?
C10 H10C 0.9700 . ?
C8A H8AA 0.9700 . ?
C8A H8AB 0.9700 . ?
C8A H8AC 0.9700 . ?
C9A H9AA 0.9700 . ?
C9A H9AB 0.9700 . ?
C9A H9AC 0.9700 . ?
C10A H10D 0.9700 . ?
C10A H10E 0.9700 . ?
C10A H10F 0.9700 . ?
C11 C12 1.517(8) . ?
C11 H11A 0.9800 . ?
C11 H11B 0.9800 . ?
C12 C13 1.378(9) . ?
C12 C17 1.397(8) . ?
C13 C14 1.391(9) . ?
C13 H13A 0.9400 . ?
C14 C15 1.384(9) . ?
C14 C18 1.547(10) . ?
C15 C16 1.393(9) . ?
C15 H15A 0.9400 . ?
C16 C17 1.381(8) . ?
C16 C22 1.535(8) . ?
C17 O2 1.386(7) . ?
C18 C21 1.502(12) . ?
C18 C19 1.524(11) . ?
C18 C20A 1.527(14) . ?
C18 C20 1.534(11) . ?
C18 C19A 1.534(14) . ?
C18 C21A 1.539(14) . ?
C19 H19A 0.9700 . ?
C19 H19B 0.9700 . ?
C19 H19C 0.9700 . ?
C19A H19D 0.9700 . ?
C19A H19E 0.9700 . ?
C19A H19F 0.9700 . ?
C20 H20A 0.9700 . ?
C20 H20B 0.9700 . ?
C20 H20C 0.9700 . ?
C21 H21A 0.9700 . ?
C21 H21B 0.9700 . ?
C21 H21C 0.9700 . ?
C20A H20D 0.9700 . ?
C20A H20E 0.9700 . ?
C20A H20F 0.9700 . ?
C21A H21D 0.9700 . ?
C21A H21E 0.9700 . ?
C21A H21F 0.9700 . ?
C22 C23 1.500(9) . ?
C22 H22A 0.9800 . ?
C22 H22B 0.9800 . ?
C23 C28 1.388(9) . ?
C23 C24 1.404(9) . ?
C24 C25 1.381(10) . ?
C24 H24A 0.9400 . ?
C25 C26 1.367(11) . ?
C25 C29 1.558(11) . ?
C26 C27 1.403(9) . ?
C26 H26A 0.9400 . ?
C27 C28 1.397(9) . ?
C27 C33 1.494(10) . ?
C28 O3 1.397(7) . ?
C29 C31A 1.494(15) . ?
C29 C32A 1.519(15) . ?
C29 C30 1.521(12) . ?
C29 C30A 1.530(15) . ?
C29 C32 1.532(13) . ?
C29 C31 1.549(12) . ?
C30 H30A 0.9700 . ?
C30 H30B 0.9700 . ?
C30 H30C 0.9700 . ?
C31 H31A 0.9700 . ?
C31 H31B 0.9700 . ?
C31 H31C 0.9700 . ?
C32 H32A 0.9700 . ?
C32 H32B 0.9700 . ?
C32 H32C 0.9700 . ?
C30A H30D 0.9700 . ?
C30A H30E 0.9700 . ?
C30A H30F 0.9700 . ?
C31A H31D 0.9700 . ?
C31A H31E 0.9700 . ?
C31A H31F 0.9700 . ?
C32A H32D 0.9700 . ?
C32A H32E 0.9700 . ?
C32A H32F 0.9700 . ?
C33 C34 1.499(9) . ?
C33 H33A 0.9800 . ?
C33 H33B 0.9800 . ?
C34 C35 1.398(8) . ?
C34 C39 1.402(8) . ?
C35 C36 1.396(8) . ?
C35 H35A 0.9400 . ?
C36 C37 1.375(8) . ?
C36 C40 1.538(8) . ?
C37 C38 1.400(8) . ?
C37 H37A 0.9400 . ?
C38 C39 1.394(8) . ?
C38 C44 1.502(8) . ?
C39 O4 1.391(7) . ?
C40 C42 1.511(9) . ?
C40 C41 1.513(10) . ?
C40 C43 1.520(9) . ?
C41 H41A 0.9700 . ?
C41 H41B 0.9700 . ?
C41 H41C 0.9700 . ?
C42 H42A 0.9700 . ?
C42 H42B 0.9700 . ?
C42 H42C 0.9700 . ?
C43 H43A 0.9700 . ?
C43 H43B 0.9700 . ?
C43 H43C 0.9700 . ?
C44 C45 1.528(8) . ?
C44 H44A 0.9800 . ?
C44 H44B 0.9800 . ?
C45 C50 1.389(8) . ?
C45 C46 1.392(8) . ?
C46 C47 1.390(8) . ?
C46 H46A 0.9400 . ?
C47 C48 1.387(8) . ?
C47 C51 1.543(9) . ?
C48 C49 1.373(8) . ?
C48 H48A 0.9400 . ?
C49 C50 1.407(8) . ?
C49 C55 1.507(8) . ?
C50 O5 1.396(7) . ?
C51 C53 1.517(10) . ?
C51 C52 1.520(9) . ?
C51 C54 1.533(9) . ?
C52 H52A 0.9700 . ?
C52 H52B 0.9700 . ?
C52 H52C 0.9700 . ?
C53 H53A 0.9700 . ?
C53 H53B 0.9700 . ?
C53 H53C 0.9700 . ?
C54 H54A 0.9700 . ?
C54 H54B 0.9700 . ?
C54 H54C 0.9700 . ?
C55 H55A 0.9800 . ?
C55 H55B 0.9800 . ?
C56 Si2 1.852(7) . ?
C56 H56A 0.9700 . ?
C56 H56B 0.9700 . ?
C56 H56C 0.9700 . ?
C57 C58 1.291(15) . ?
C57 Si2 1.830(8) . ?
C57 H57A 0.9400 . ?
C58 H58A 0.9400 . ?
C58 H58B 0.9400 . ?
C59 O6 1.444(9) . ?
C59 C60 1.480(13) . ?
C59 H59A 0.9800 . ?
C59 H59B 0.9800 . ?
C60 C61 1.549(16) . ?
C60 H60A 0.9800 . ?
C60 H60B 0.9800 . ?
C61 C62 1.505(14) . ?
C61 H61A 0.9800 . ?
C61 H61B 0.9800 . ?
C62 O6 1.415(10) . ?
C62 H62A 0.9800 . ?
C62 H62B 0.9800 . ?
C63 O7 1.291(14) . ?
C63 C64 1.462(17) . ?
C63 H63A 0.9800 . ?
C63 H63B 0.9800 . ?
C64 C65 1.482(19) . ?
C64 H64A 0.9800 . ?
C64 H64B 0.9800 . ?
C65 C66 1.418(16) . ?
C65 H65A 0.9800 . ?
C65 H65B 0.9800 . ?
C66 O7 1.433(12) . ?
C66 H66A 0.9800 . ?
C66 H66B 0.9800 . ?
O1 Si2 1.648(4) . ?
O2 Si2 1.643(4) . ?
